data_2240731
loop_
_publ_author_name
'Saranya, Matheswaran'
'Subashini, Annamalai'
'Arunagiri, Chidambaram'
'Muthiah, Packianathan Thomas'

_publ_section_title
;
 Crystal structure of 2-{[(2-chlorophenyl)imino]methyl}phenol
;
_journal_coeditor_code HB7335
_journal_issue 1
_journal_name_full 'Acta Crystallographica Section E'
_journal_page_first o48
_journal_paper_doi 10.1107/S2056989014026978
_journal_volume 71
_journal_year 2015
_chemical_formula_iupac 'C13 H10 Cl N O'
_chemical_formula_moiety 'C13 H10 Cl N O'
_chemical_formula_sum 'C13 H10 Cl N O'
_chemical_formula_weight 231.67
_chemical_name_systematic
;
2-{[(2-Chlorophenyl)imino]methyl}phenol
;
_space_group_IT_number 19
_symmetry_cell_setting orthorhombic
_symmetry_space_group_name_Hall 'P 2ac 2ab'
_symmetry_space_group_name_H-M 'P 21 21 21'
_atom_sites_solution_hydrogens geom
_atom_sites_solution_primary direct
_atom_sites_solution_secondary difmap
_cell_angle_alpha 90
_cell_angle_beta 90
_cell_angle_gamma 90
_cell_formula_units_Z 4
_cell_length_a 6.8591(2)
_cell_length_b 12.1829(4)
_cell_length_c 13.5405(5)
_cell_measurement_reflns_used 45
_cell_measurement_temperature 293
_cell_measurement_theta_max 28.3
_cell_measurement_theta_min 3.0
_cell_volume 1131.49(6)
_computing_cell_refinement
;
SAINT (Bruker, 2008)
;
_computing_data_collection
;
APEX2 (Bruker, 2008)
;
_computing_data_reduction
;
SAINT (Bruker, 2008)
;
_computing_molecular_graphics
;
PLATON (Spek, 2009)
;
_computing_publication_material
;
PLATON (Spek, 2009)
;
_computing_structure_refinement
;
SHELXL97 (Sheldrick, 2008)
;
_computing_structure_solution
;
SHELXS97 (Sheldrick, 2008)
;
_diffrn_ambient_temperature 293
_diffrn_measured_fraction_theta_full 0.990
_diffrn_measured_fraction_theta_max 0.990
_diffrn_measurement_device_type 'Bruker Kappa APEXII CCD'
_diffrn_measurement_method \w
_diffrn_radiation_monochromator graphite
_diffrn_radiation_source 'fine-focus sealed tube'
_diffrn_radiation_type MoK\a
_diffrn_radiation_wavelength 0.71073
_diffrn_reflns_av_R_equivalents 0.0172
_diffrn_reflns_av_sigmaI/netI 0.0262
_diffrn_reflns_limit_h_max 7
_diffrn_reflns_limit_h_min -9
_diffrn_reflns_limit_k_max 16
_diffrn_reflns_limit_k_min -13
_diffrn_reflns_limit_l_max 10
_diffrn_reflns_limit_l_min -18
_diffrn_reflns_number 6509
_diffrn_reflns_reduction_process
;
;
_diffrn_reflns_theta_full 28.25
_diffrn_reflns_theta_max 28.25
_diffrn_reflns_theta_min 3.01
_diffrn_standards_number 0
_exptl_absorpt_coefficient_mu 0.313
_exptl_absorpt_correction_type none
_exptl_crystal_colour yellow
_exptl_crystal_density_diffrn 1.360
_exptl_crystal_density_method 'Not Measured'
_exptl_crystal_description 'cut needle '
_exptl_crystal_F_000 480
_exptl_crystal_size_max 0.30
_exptl_crystal_size_mid 0.25
_exptl_crystal_size_min 0.20
_refine_diff_density_max 0.167
_refine_diff_density_min -0.165
_refine_ls_abs_structure_details
;
Flack (1983)
;
_refine_ls_abs_structure_Flack 0.01(7)
_refine_ls_extinction_method none
_refine_ls_goodness_of_fit_ref 1.057
_refine_ls_hydrogen_treatment constr
_refine_ls_matrix_type full
_refine_ls_number_parameters 146
_refine_ls_number_reflns 2744
_refine_ls_number_restraints 0
_refine_ls_restrained_S_all 1.057
_refine_ls_R_factor_all 0.0436
_refine_ls_R_factor_gt 0.0342
_refine_ls_shift/su_max 0.001
_refine_ls_shift/su_mean 0.000
_refine_ls_structure_factor_coef Fsqd
_refine_ls_weighting_details 'calc w=1/[\s^2^(Fo^2^)+(0.0488P)^2^+0.0823P] where P=(Fo^2^+2Fc^2^)/3'
_refine_ls_weighting_scheme calc
_refine_ls_wR_factor_gt 0.0901
_refine_ls_wR_factor_ref 0.0966
_reflns_number_gt 2315
_reflns_number_total 2744
_reflns_threshold_expression I>2\s(I)
_cod_data_source_file hb7335sup1.cif
_cod_data_source_block I
_cod_original_cell_volume 1131.50(6)
_cod_database_code 2240731

loop_
_symmetry_equiv_pos_site_id
_symmetry_equiv_pos_as_xyz
1 x,y,z
2 1/2-x,-y,1/2+z
3 1/2+x,1/2-y,-z
4 -x,1/2+y,1/2-z

loop_
_atom_site_aniso_label
_atom_site_aniso_U_11
_atom_site_aniso_U_22
_atom_site_aniso_U_33
_atom_site_aniso_U_12
_atom_site_aniso_U_13
_atom_site_aniso_U_23
Cl1 0.0627(3) 0.0739(3) 0.0977(4) -0.0117(2) -0.0077(2) -0.0088(3)
O1 0.0569(7) 0.0894(11) 0.0762(9) 0.0072(8) -0.0098(6) -0.0086(8)
N1 0.0541(7) 0.0507(8) 0.0545(7) 0.0050(6) -0.0011(6) -0.0023(6)
C1 0.0520(9) 0.0442(9) 0.0496(8) 0.0093(7) -0.0039(7) 0.0014(7)
C2 0.0536(8) 0.0423(8) 0.0579(9) 0.0038(7) -0.0103(7) 0.0030(7)
C3 0.0738(12) 0.0493(10) 0.0588(10) 0.0110(8) -0.0099(8) -0.0079(8)
C4 0.0715(12) 0.0656(12) 0.0644(11) 0.0088(10) 0.0122(9) -0.0050(10)
C5 0.0633(10) 0.0610(12) 0.0761(12) -0.0017(9) 0.0086(9) -0.0019(10)
C6 0.0597(9) 0.0477(9) 0.0614(9) 0.0011(8) -0.0033(8) -0.0063(8)
C7 0.0516(8) 0.0436(8) 0.0566(9) 0.0050(7) -0.0025(7) 0.0009(7)
C8 0.0578(8) 0.0392(8) 0.0533(9) -0.0004(7) 0.0033(7) 0.0024(7)
C9 0.0547(8) 0.0453(9) 0.0667(10) -0.0036(7) 0.0040(8) 0.0034(8)
C10 0.0609(10) 0.0551(11) 0.0869(14) 0.0012(9) 0.0190(10) 0.0028(10)
C11 0.0956(15) 0.0490(11) 0.0703(13) 0.0000(11) 0.0317(11) -0.0017(9)
C12 0.0957(14) 0.0612(12) 0.0533(10) -0.0001(12) 0.0053(10) -0.0001(9)
C13 0.0702(10) 0.0531(10) 0.0559(9) 0.0019(9) 0.0001(8) 0.0025(8)

loop_
_atom_site_type_symbol
_atom_site_label
_atom_site_fract_x
_atom_site_fract_y
_atom_site_fract_z
_atom_site_U_iso_or_equiv
_atom_site_thermal_displace_type
_atom_site_calc_flag
_atom_site_refinement_flags
_atom_site_occupancy
Cl Cl1 0.22873(7) 0.87326(5) 0.81891(4) 0.0781(2) Uani . . 1.000
O O1 0.41345(19) 0.60666(15) 0.63294(11) 0.0742(5) Uani . . 1.000
N N1 0.0830(2) 0.68972(13) 0.69278(10) 0.0531(4) Uani . . 1.000
C C1 -0.0473(2) 0.72426(14) 0.76845(12) 0.0486(5) Uani . . 1.000
C C2 0.0066(2) 0.80739(14) 0.83346(13) 0.0513(5) Uani . . 1.000
C C3 -0.1161(3) 0.84060(16) 0.90860(14) 0.0606(6) Uani . . 1.000
C C4 -0.2937(3) 0.78949(18) 0.92067(14) 0.0672(7) Uani . . 1.000
C C5 -0.3476(3) 0.70587(18) 0.85879(16) 0.0668(7) Uani . . 1.000
C C6 -0.2258(3) 0.67361(15) 0.78292(13) 0.0563(5) Uani . . 1.000
C C7 0.0161(2) 0.67467(14) 0.60596(13) 0.0506(5) Uani . . 1.000
C C8 0.1350(2) 0.63031(15) 0.52664(12) 0.0501(5) Uani . . 1.000
C C9 0.3282(3) 0.59651(15) 0.54312(14) 0.0556(5) Uani . . 1.000
C C10 0.4336(3) 0.54992(17) 0.46648(17) 0.0676(7) Uani . . 1.000
C C11 0.3501(3) 0.53771(17) 0.37489(16) 0.0716(8) Uani . . 1.000
C C12 0.1616(3) 0.57133(18) 0.35676(15) 0.0701(7) Uani . . 1.000
C C13 0.0551(3) 0.61655(16) 0.43201(13) 0.0597(6) Uani . . 1.000
H H1 0.33750 0.63660 0.67120 0.1110 Uiso calc R 1.000
H H3 -0.07910 0.89710 0.95080 0.0730 Uiso calc R 1.000
H H4 -0.37710 0.81180 0.97090 0.0810 Uiso calc R 1.000
H H5 -0.46660 0.67070 0.86790 0.0800 Uiso calc R 1.000
H H6 -0.26410 0.61710 0.74100 0.0680 Uiso calc R 1.000
H H7 -0.11310 0.69270 0.59300 0.0610 Uiso calc R 1.000
H H10 0.56110 0.52680 0.47710 0.0810 Uiso calc R 1.000
H H11 0.42230 0.50620 0.32410 0.0860 Uiso calc R 1.000
H H12 0.10740 0.56340 0.29420 0.0840 Uiso calc R 1.000
H H13 -0.07260 0.63860 0.42020 0.0720 Uiso calc R 1.000

loop_
_atom_type_symbol
_atom_type_description
_atom_type_scat_dispersion_real
_atom_type_scat_dispersion_imag
_atom_type_scat_source
O O 0.0106 0.0060 'International Tables Vol C Tables 4.2.6.8 and 6.1.1.4'
N N 0.0061 0.0033 'International Tables Vol C Tables 4.2.6.8 and 6.1.1.4'
Cl Cl 0.1484 0.1585 'International Tables Vol C Tables 4.2.6.8 and 6.1.1.4'
H H 0.0000 0.0000 'International Tables Vol C Tables 4.2.6.8 and 6.1.1.4'
C C 0.0033 0.0016 'International Tables Vol C Tables 4.2.6.8 and 6.1.1.4'

loop_
_geom_angle_atom_site_label_1
_geom_angle_atom_site_label_2
_geom_angle_atom_site_label_3
_geom_angle
_geom_angle_publ_flag
C9 O1 H1 109.00 no
C1 N1 C7 118.70(13) n
N1 C1 C6 121.68(15) n
C2 C1 C6 118.00(15) no
N1 C1 C2 120.24(13) n
Cl1 C2 C3 118.93(14) n
C1 C2 C3 121.15(15) no
Cl1 C2 C1 119.90(12) n
C2 C3 C4 119.59(17) no
C3 C4 C5 120.14(19) no
C4 C5 C6 120.22(19) no
C1 C6 C5 120.87(17) no
N1 C7 C8 122.21(13) n
C7 C8 C13 120.01(14) no
C9 C8 C13 118.56(16) no
C7 C8 C9 121.39(15) no
O1 C9 C10 118.96(18) n
C8 C9 C10 119.53(18) no
O1 C9 C8 121.51(17) n
C9 C10 C11 120.17(19) no
C10 C11 C12 121.3(2) no
C11 C12 C13 119.17(19) no
C8 C13 C12 121.26(18) no
C2 C3 H3 120.00 no
C4 C3 H3 120.00 no
C3 C4 H4 120.00 no
C5 C4 H4 120.00 no
C4 C5 H5 120.00 no
C6 C5 H5 120.00 no
C1 C6 H6 120.00 no
C5 C6 H6 120.00 no
N1 C7 H7 119.00 no
C8 C7 H7 119.00 no
C9 C10 H10 120.00 no
C11 C10 H10 120.00 no
C10 C11 H11 119.00 no
C12 C11 H11 119.00 no
C11 C12 H12 120.00 no
C13 C12 H12 120.00 no
C8 C13 H13 119.00 no
C12 C13 H13 119.00 no

loop_
_geom_bond_atom_site_label_1
_geom_bond_atom_site_label_2
_geom_bond_distance
_geom_bond_publ_flag
Cl1 C2 1.7333(15) n
O1 C9 1.355(2) n
O1 H1 0.8200 no
N1 C7 1.275(2) n
N1 C1 1.423(2) n
C1 C6 1.385(2) no
C1 C2 1.392(2) no
C2 C3 1.381(3) no
C3 C4 1.378(3) no
C4 C5 1.370(3) no
C5 C6 1.381(3) no
C7 C8 1.453(2) no
C8 C13 1.404(2) no
C8 C9 1.406(2) no
C9 C10 1.386(3) no
C10 C11 1.374(3) no
C11 C12 1.378(3) no
C12 C13 1.369(3) no
C3 H3 0.9300 no
C4 H4 0.9300 no
C5 H5 0.9300 no
C6 H6 0.9300 no
C7 H7 0.9300 no
C10 H10 0.9300 no
C11 H11 0.9300 no
C12 H12 0.9300 no
C13 H13 0.9300 no

loop_
_geom_hbond_atom_site_label_D
_geom_hbond_atom_site_label_H
_geom_hbond_atom_site_label_A
_geom_hbond_distance_DH
_geom_hbond_distance_HA
_geom_hbond_distance_DA
_geom_hbond_angle_DHA
_geom_hbond_publ_flag
O1 H1 N1 0.82 1.88 2.611(2) 147 yes

loop_
_geom_torsion_atom_site_label_1
_geom_torsion_atom_site_label_2
_geom_torsion_atom_site_label_3
_geom_torsion_atom_site_label_4
_geom_torsion
_geom_torsion_publ_flag
C7 N1 C1 C2 -135.60(17) no
C7 N1 C1 C6 47.5(2) no
C1 N1 C7 C8 -174.48(16) no
N1 C1 C2 Cl1 2.9(2) no
C6 C1 C2 Cl1 179.83(13) no
C6 C1 C2 C3 -1.7(3) no
N1 C1 C2 C3 -178.70(16) no
C2 C1 C6 C5 0.9(3) no
N1 C1 C6 C5 177.85(17) no
Cl1 C2 C3 C4 179.58(15) no
C1 C2 C3 C4 1.1(3) no
C2 C3 C4 C5 0.3(3) no
C3 C4 C5 C6 -1.1(3) no
C4 C5 C6 C1 0.5(3) no
N1 C7 C8 C9 3.2(3) no
N1 C7 C8 C13 -179.23(17) no
C7 C8 C9 O1 -1.9(3) no
C7 C8 C9 C10 177.01(17) no
C13 C8 C9 O1 -179.45(18) no
C13 C8 C9 C10 -0.6(3) no
C7 C8 C13 C12 -177.66(18) no
C9 C8 C13 C12 0.0(3) no
O1 C9 C10 C11 179.40(19) no
C8 C9 C10 C11 0.5(3) no
C9 C10 C11 C12 0.2(3) no
C10 C11 C12 C13 -0.8(3) no
C11 C12 C13 C8 0.7(3) no

_cod_database_fobs_code 2240731
